data_2208894
loop_
_publ_author_name
'Wiedermann, Julia'
'Benito-Garagorri, David'
'Kirchner, Karl'
'Mereiter, Kurt'

_publ_section_title
;[<i>N</i>,<i>N</i>'-Bis(diphenylphosphino)pyridine-2,6-diamine-\k^3^<i>P</i>,<i>N</i>^1^,<i>P</i>']chloropalladium(II)
 chloride monohydrate 1,2-dichloroethane solvate
;
_journal_coeditor_code HB2037
_journal_issue 5
_journal_name_full 'Acta Crystallographica Section E'
_journal_page_first m1106
_journal_page_last m1108
_journal_paper_doi 10.1107/S1600536806014188
_journal_volume 62
_journal_year 2006
_chemical_formula_iupac '[Pd Cl (C29 H25 N3 P2)] Cl, H2 O, C2 H4 Cl2'
_chemical_formula_moiety 'C29 H25 Cl N3 P2 Pd, C2 H4 Cl2, H2 O, Cl'
_chemical_formula_sum 'C31 H31 Cl4 N3 O P2 Pd'
_chemical_formula_weight 771.73
_chemical_name_systematic
;
[N,N'-Bis(diphenylphosphino)pyridine-2,6-diamine-
\k^3^P,N^1^,P']chloropalladium(II) chloride monohydrate 1,2-dichloroethane
solvate
;
_space_group_IT_number 2
_symmetry_cell_setting triclinic
_symmetry_space_group_name_Hall '-P 1'
_symmetry_space_group_name_H-M 'P -1'
_atom_sites_solution_hydrogens geom
_atom_sites_solution_primary direct
_atom_sites_solution_secondary difmap
_audit_creation_method SHELXL-97
_cell_angle_alpha 69.0720(10)
_cell_angle_beta 89.2750(10)
_cell_angle_gamma 84.6070(10)
_cell_formula_units_Z 2
_cell_length_a 10.7915(10)
_cell_length_b 12.2186(11)
_cell_length_c 13.5664(12)
_cell_measurement_reflns_used 7526
_cell_measurement_temperature 297(2)
_cell_measurement_theta_max 27.12
_cell_measurement_theta_min 2.46
_cell_volume 1663.0(3)
_computing_cell_refinement 'SAINT (Bruker, 1999)'
_computing_data_collection 'SMART (Bruker, 1999)'
_computing_data_reduction 'SAINT, SADABS (Sheldrick, 1996) and XPREP (Bruker, 1999)'
_computing_molecular_graphics
;
SHELXTL (Bruker, 1999) and MERCURY (Bruno <i>et al.</i>, 2002)
;
_computing_publication_material SHELXTL
_computing_structure_refinement 'SHELXL97 (Sheldrick, 1997)'
_computing_structure_solution 'SHELXS97 (Sheldrick, 1997)'
_diffrn_ambient_temperature 297(2)
_diffrn_measured_fraction_theta_full 0.993
_diffrn_measured_fraction_theta_max 0.993
_diffrn_measurement_device_type 'Bruker SMART CCD'
_diffrn_measurement_method \w
_diffrn_radiation_monochromator graphite
_diffrn_radiation_source 'fine-focus sealed tube'
_diffrn_radiation_type MoK\a
_diffrn_radiation_wavelength 0.71073
_diffrn_reflns_av_R_equivalents 0.0295
_diffrn_reflns_av_sigmaI/netI 0.0353
_diffrn_reflns_limit_h_max 14
_diffrn_reflns_limit_h_min -14
_diffrn_reflns_limit_k_max 16
_diffrn_reflns_limit_k_min -14
_diffrn_reflns_limit_l_max 18
_diffrn_reflns_limit_l_min -18
_diffrn_reflns_number 22229
_diffrn_reflns_theta_full 28.32
_diffrn_reflns_theta_max 28.32
_diffrn_reflns_theta_min 2.46
_diffrn_standards_number 0
_exptl_absorpt_coefficient_mu 1.005
_exptl_absorpt_correction_T_max 0.76
_exptl_absorpt_correction_T_min 0.66
_exptl_absorpt_correction_type multi-scan
_exptl_absorpt_process_details '(SADABS; Sheldrick, 1996)'
_exptl_crystal_colour yellow
_exptl_crystal_density_diffrn 1.541
_exptl_crystal_density_method 'not measured'
_exptl_crystal_description block
_exptl_crystal_F_000 780
_exptl_crystal_size_max 0.40
_exptl_crystal_size_mid 0.30
_exptl_crystal_size_min 0.27
_refine_diff_density_max 0.945
_refine_diff_density_min -0.458
_refine_ls_extinction_method none
_refine_ls_goodness_of_fit_ref 1.034
_refine_ls_hydrogen_treatment constr
_refine_ls_matrix_type full
_refine_ls_number_parameters 389
_refine_ls_number_reflns 8236
_refine_ls_number_restraints 129
_refine_ls_restrained_S_all 1.030
_refine_ls_R_factor_all 0.0467
_refine_ls_R_factor_gt 0.0350
_refine_ls_shift/su_max 0.001
_refine_ls_shift/su_mean 0.000
_refine_ls_structure_factor_coef Fsqd
_refine_ls_weighting_details 'calc w=1/[\s^2^(Fo^2^)+(0.0438P)^2^+0.3436P] where P=(Fo^2^+2Fc^2^)/3'
_refine_ls_weighting_scheme calc
_refine_ls_wR_factor_gt 0.0836
_refine_ls_wR_factor_ref 0.0896
_reflns_number_gt 6816
_reflns_number_total 8236
_reflns_threshold_expression I>2\s(I)
_cod_data_source_file hb2037.cif
_cod_data_source_block I
_cod_depositor_comments
;
The following automatic conversions were performed:
'_symmetry_cell_setting' value 'Triclinic' changed to 'triclinic'
according to '/home/saulius/struct/CIF-dictionaries/cif_core.dic'
dictionary named 'cif_core.dic' version 2.4.1 from 2010-06-29.

Automatic conversion script
Id: cif_fix_enum 1527 2010-12-29 10:47:43Z saulius 

The following automatic conversions were performed:

'_symmetry_cell_setting' value 'Triclinic' changed to 'triclinic'
according to /home/saulius/struct/CIF-dictionaries/cif_core.dic
dictionary named 'cif_core.dic' version 2.4.1 from 2010-06-29.

Automatic conversion script
Id: cif_fix_values 1715 2011-07-08 13:25:40Z adriana 
;
_cod_database_code 2208894
_cod_database_fobs_code 2208894

loop_
_symmetry_equiv_pos_as_xyz
'x, y, z'
'-x, -y, -z'

loop_
_atom_site_type_symbol
_atom_site_label
_atom_site_fract_x
_atom_site_fract_y
_atom_site_fract_z
_atom_site_U_iso_or_equiv
_atom_site_adp_type
_atom_site_calc_flag
_atom_site_refinement_flags
_atom_site_occupancy
_atom_site_disorder_assembly
_atom_site_disorder_group
Pd Pd 0.729047(16) 0.596597(15) 0.272374(14) 0.03671(7) Uani d U 1 . .
Cl Cl1 0.77641(7) 0.67467(7) 0.09702(5) 0.05991(19) Uani d U 1 . .
Cl Cl2 0.71288(8) 0.07169(7) 0.49834(8) 0.0761(2) Uani d . 1 . .
P P1 0.75666(6) 0.40539(6) 0.28533(5) 0.03871(14) Uani d U 1 . .
P P2 0.68100(6) 0.76987(5) 0.29762(5) 0.03967(14) Uani d U 1 . .
N N1 0.68936(16) 0.52679(16) 0.42649(15) 0.0341(4) Uani d U 1 . .
N N2 0.72624(19) 0.34188(18) 0.41372(16) 0.0440(5) Uani d U 1 . .
H H2N 0.7322 0.2664 0.4421 0.053 Uiso calc R 1 . .
N N3 0.65696(19) 0.71671(18) 0.42817(16) 0.0440(5) Uani d U 1 . .
H H3N 0.6446 0.7643 0.4619 0.053 Uiso calc R 1 . .
C C1 0.6921(2) 0.4082(2) 0.47401(18) 0.0365(5) Uani d U 1 . .
C C2 0.6591(2) 0.3583(2) 0.5785(2) 0.0435(5) Uani d U 1 . .
H H2 0.6599 0.2771 0.6110 0.052 Uiso calc R 1 . .
C C3 0.6252(2) 0.4314(3) 0.6331(2) 0.0480(6) Uani d U 1 . .
H H3 0.6024 0.3989 0.7032 0.058 Uiso calc R 1 . .
C C4 0.6243(2) 0.5515(2) 0.58637(19) 0.0443(5) Uani d U 1 . .
H H4 0.6025 0.6004 0.6242 0.053 Uiso calc R 1 . .
C C5 0.6569(2) 0.5979(2) 0.48126(18) 0.0376(5) Uani d U 1 . .
C C6 0.9101(2) 0.3459(2) 0.2658(2) 0.0426(5) Uani d U 1 . .
C C7 0.9484(3) 0.3684(3) 0.1634(2) 0.0585(7) Uani d U 1 . .
H H7 0.8927 0.4058 0.1070 0.070 Uiso calc R 1 . .
C C8 1.0703(3) 0.3349(3) 0.1452(3) 0.0748(9) Uani d U 1 . .
H H8 1.0968 0.3501 0.0765 0.090 Uiso calc R 1 . .
C C9 1.1510(3) 0.2799(3) 0.2279(4) 0.0791(10) Uani d U 1 . .
H H9 1.2331 0.2586 0.2155 0.095 Uiso calc R 1 . .
C C10 1.1126(3) 0.2555(4) 0.3291(4) 0.0851(11) Uani d U 1 . .
H H10 1.1681 0.2160 0.3852 0.102 Uiso calc R 1 . .
C C11 0.9924(3) 0.2891(3) 0.3484(3) 0.0645(8) Uani d U 1 . .
H H11 0.9668 0.2733 0.4174 0.077 Uiso calc R 1 . .
C C12 0.6504(2) 0.3562(2) 0.2121(2) 0.0447(5) Uani d U 1 . .
C C13 0.6691(3) 0.2460(3) 0.2065(3) 0.0619(8) Uani d U 1 . .
H H13 0.7394 0.1964 0.2385 0.074 Uiso calc R 1 . .
C C14 0.5838(3) 0.2085(3) 0.1533(3) 0.0760(9) Uani d U 1 . .
H H14 0.5967 0.1340 0.1492 0.091 Uiso calc R 1 . .
C C15 0.4805(3) 0.2813(4) 0.1068(3) 0.0736(9) Uani d U 1 . .
H H15 0.4235 0.2558 0.0709 0.088 Uiso calc R 1 . .
C C16 0.4597(3) 0.3904(3) 0.1122(3) 0.0702(8) Uani d U 1 . .
H H16 0.3884 0.4387 0.0808 0.084 Uiso calc R 1 . .
C C17 0.5449(3) 0.4297(3) 0.1648(2) 0.0575(7) Uani d U 1 . .
H H17 0.5313 0.5045 0.1683 0.069 Uiso calc R 1 . .
C C18 0.7946(2) 0.8746(2) 0.2745(2) 0.0478(6) Uani d U 1 . .
C C19 0.8174(3) 0.9412(3) 0.1708(3) 0.0700(9) Uani d U 1 . .
H H19 0.7712 0.9353 0.1158 0.084 Uiso calc R 1 . .
C C20 0.9106(4) 1.0173(3) 0.1500(4) 0.0936(12) Uani d U 1 . .
H H20 0.9266 1.0628 0.0806 0.112 Uiso calc R 1 . .
C C21 0.9785(4) 1.0256(4) 0.2302(5) 0.1009(13) Uani d U 1 . .
H H21 1.0408 1.0765 0.2151 0.121 Uiso calc R 1 . .
C C22 0.9566(4) 0.9611(5) 0.3314(4) 0.1080(15) Uani d U 1 . .
H H22 1.0029 0.9679 0.3859 0.130 Uiso calc R 1 . .
C C23 0.8631(3) 0.8834(4) 0.3538(3) 0.0815(10) Uani d U 1 . .
H H23 0.8482 0.8379 0.4234 0.098 Uiso calc R 1 . .
C C24 0.5388(2) 0.8534(2) 0.2335(2) 0.0457(5) Uani d U 1 . .
C C25 0.4699(3) 0.9270(3) 0.2755(3) 0.0668(8) Uani d U 1 . .
H H25 0.4976 0.9359 0.3366 0.080 Uiso calc R 1 . .
C C26 0.3593(3) 0.9871(3) 0.2259(3) 0.0816(10) Uani d U 1 . .
H H26 0.3119 1.0349 0.2552 0.098 Uiso calc R 1 . .
C C27 0.3195(3) 0.9777(4) 0.1369(3) 0.0838(11) Uani d U 1 . .
H H27 0.2468 1.0214 0.1032 0.101 Uiso calc R 1 . .
C C28 0.3844(4) 0.9046(4) 0.0953(3) 0.0977(13) Uani d U 1 . .
H H28 0.3548 0.8967 0.0343 0.117 Uiso calc R 1 . .
C C29 0.4946(3) 0.8416(3) 0.1431(3) 0.0733(9) Uani d U 1 . .
H H29 0.5388 0.7914 0.1144 0.088 Uiso calc R 1 . .
O O1 0.5779(2) 0.84294(18) 0.5562(2) 0.0686(6) Uani d G 1 . .
H H1WA 0.5056 0.8640 0.5434 0.082 Uiso d G 1 . .
H H1WB 0.6137 0.8998 0.5485 0.082 Uiso d G 1 . .
Cl Cl3 1.01714(9) 0.59999(12) 0.37606(9) 0.1018(3) Uani d DU 1 . .
Cl Cl4 1.18668(16) 0.67626(15) 0.07676(11) 0.1374(5) Uani d DU 1 . .
C C30 1.0746(5) 0.6836(4) 0.2495(3) 0.0730(11) Uani d PDU 0.684(7) A 1
H H30A 1.0102 0.7423 0.2081 0.088 Uiso calc PR 0.684(7) A 1
H H30B 1.1453 0.7233 0.2577 0.088 Uiso calc PR 0.684(7) A 1
C C31 1.1117(5) 0.5995(4) 0.1972(3) 0.0730(11) Uani d PDU 0.684(7) A 1
H H31A 1.0391 0.5665 0.1821 0.088 Uiso calc PR 0.684(7) A 1
H H31B 1.1684 0.5356 0.2428 0.088 Uiso calc PR 0.684(7) A 1
C C30' 1.0805(14) 0.5848(9) 0.2583(6) 0.099(3) Uani d PDU 0.316(7) A 2
H H30C 1.1563 0.5316 0.2755 0.119 Uiso calc PR 0.316(7) A 2
H H30D 1.0213 0.5523 0.2257 0.119 Uiso calc PR 0.316(7) A 2
C C31' 1.1076(13) 0.7011(9) 0.1851(7) 0.099(3) Uani d PDU 0.32 A 2
H H31C 1.1600 0.7378 0.2194 0.119 Uiso calc PR 0.316(7) A 2
H H31D 1.0312 0.7520 0.1606 0.119 Uiso calc PR 0.316(7) A 2

loop_
_atom_site_aniso_label
_atom_site_aniso_U_11
_atom_site_aniso_U_22
_atom_site_aniso_U_33
_atom_site_aniso_U_12
_atom_site_aniso_U_13
_atom_site_aniso_U_23
Pd 0.03691(10) 0.03647(10) 0.03687(10) -0.00381(7) 0.00123(7) -0.01318(7)
Cl1 0.0650(4) 0.0689(5) 0.0399(3) -0.0002(4) 0.0049(3) -0.0138(3)
Cl2 0.0777(5) 0.0482(4) 0.1039(7) -0.0119(4) 0.0175(5) -0.0280(4)
P1 0.0363(3) 0.0386(3) 0.0440(3) -0.0029(2) -0.0012(3) -0.0183(3)
P2 0.0386(3) 0.0357(3) 0.0443(3) -0.0040(2) 0.0012(3) -0.0138(3)
N1 0.0289(9) 0.0367(9) 0.0384(9) -0.0055(7) -0.0001(7) -0.0151(8)
N2 0.0511(12) 0.0349(10) 0.0458(11) -0.0081(9) 0.0026(9) -0.0134(9)
N3 0.0511(12) 0.0378(10) 0.0462(11) -0.0027(9) 0.0017(9) -0.0193(9)
C1 0.0284(10) 0.0393(12) 0.0416(11) -0.0068(9) -0.0011(9) -0.0132(10)
C2 0.0386(12) 0.0422(13) 0.0447(13) -0.0096(10) 0.0013(10) -0.0080(10)
C3 0.0385(13) 0.0636(16) 0.0381(13) -0.0095(12) 0.0047(10) -0.0124(11)
C4 0.0420(13) 0.0531(14) 0.0400(12) -0.0037(11) 0.0019(10) -0.0197(11)
C5 0.0295(11) 0.0442(12) 0.0416(12) -0.0055(9) -0.0021(9) -0.0176(10)
C6 0.0381(12) 0.0382(12) 0.0555(14) -0.0064(10) 0.0015(10) -0.0210(11)
C7 0.0608(16) 0.0563(17) 0.0612(16) -0.0057(13) 0.0130(13) -0.0247(14)
C8 0.074(2) 0.068(2) 0.088(2) -0.0156(17) 0.0375(17) -0.0335(18)
C9 0.0483(17) 0.065(2) 0.127(3) -0.0067(15) 0.0240(17) -0.039(2)
C10 0.0446(16) 0.099(3) 0.106(2) 0.0121(17) -0.0118(18) -0.035(2)
C11 0.0469(15) 0.077(2) 0.0657(18) 0.0048(14) -0.0045(13) -0.0232(16)
C12 0.0388(12) 0.0524(14) 0.0484(14) -0.0089(11) -0.0008(10) -0.0234(12)
C13 0.0546(16) 0.0629(18) 0.080(2) -0.0057(13) -0.0079(15) -0.0397(17)
C14 0.071(2) 0.084(2) 0.096(3) -0.0218(17) -0.0012(18) -0.056(2)
C15 0.067(2) 0.101(2) 0.065(2) -0.0343(18) -0.0039(15) -0.0381(19)
C16 0.0488(17) 0.088(2) 0.0658(19) -0.0140(16) -0.0151(14) -0.0158(18)
C17 0.0487(15) 0.0614(17) 0.0617(18) -0.0045(12) -0.0065(13) -0.0210(14)
C18 0.0408(13) 0.0390(13) 0.0661(16) -0.0052(10) 0.0044(11) -0.0216(12)
C19 0.0616(19) 0.0536(18) 0.078(2) -0.0126(14) 0.0012(16) -0.0020(16)
C20 0.069(2) 0.064(2) 0.123(3) -0.0187(18) 0.023(2) -0.001(2)
C21 0.068(2) 0.071(2) 0.181(4) -0.033(2) 0.031(3) -0.060(3)
C22 0.087(3) 0.136(4) 0.143(3) -0.058(3) 0.018(3) -0.088(3)
C23 0.081(2) 0.101(3) 0.084(2) -0.039(2) 0.0076(18) -0.052(2)
C24 0.0399(12) 0.0379(13) 0.0523(14) -0.0033(10) 0.0026(10) -0.0077(11)
C25 0.0708(19) 0.0596(19) 0.0659(19) 0.0144(15) -0.0037(15) -0.0224(15)
C26 0.072(2) 0.074(2) 0.082(2) 0.0288(18) 0.0035(18) -0.0175(19)
C27 0.0567(19) 0.091(3) 0.081(2) 0.0199(18) -0.0106(17) -0.010(2)
C28 0.077(2) 0.127(4) 0.087(3) 0.031(2) -0.036(2) -0.045(2)
C29 0.0655(19) 0.086(2) 0.072(2) 0.0179(17) -0.0183(16) -0.0376(19)
O1 0.0703(14) 0.0502(12) 0.0924(17) -0.0018(10) 0.0096(14) -0.0352(12)
Cl3 0.0681(6) 0.1301(10) 0.0964(7) -0.0130(6) -0.0066(5) -0.0263(7)
Cl4 0.1612(13) 0.1569(13) 0.0982(9) -0.0543(11) 0.0168(9) -0.0414(9)
C30 0.065(2) 0.058(2) 0.089(3) -0.0082(17) -0.0206(19) -0.0177(19)
C31 0.065(2) 0.058(2) 0.089(3) -0.0082(17) -0.0206(19) -0.0177(19)
C30' 0.093(8) 0.100(8) 0.095(6) -0.016(5) -0.013(5) -0.020(5)
C31' 0.093(8) 0.100(8) 0.095(6) -0.016(5) -0.013(5) -0.020(5)

loop_
_atom_type_symbol
_atom_type_description
_atom_type_scat_dispersion_real
_atom_type_scat_dispersion_imag
_atom_type_scat_source
C C 0.0033 0.0016 'International Tables Vol C Tables 4.2.6.8 and 6.1.1.4'
H H 0.0000 0.0000 'International Tables Vol C Tables 4.2.6.8 and 6.1.1.4'
N N 0.0061 0.0033 'International Tables Vol C Tables 4.2.6.8 and 6.1.1.4'
O O 0.0106 0.0060 'International Tables Vol C Tables 4.2.6.8 and 6.1.1.4'
P P 0.1023 0.0942 'International Tables Vol C Tables 4.2.6.8 and 6.1.1.4'
Cl Cl 0.1484 0.1585 'International Tables Vol C Tables 4.2.6.8 and 6.1.1.4'
Pd Pd -0.9988 1.0072 'International Tables Vol C Tables 4.2.6.8 and 6.1.1.4'

loop_
_geom_angle_atom_site_label_1
_geom_angle_atom_site_label_2
_geom_angle_atom_site_label_3
_geom_angle
_geom_angle_publ_flag
N1 Pd P1 83.58(6) y
N1 Pd P2 83.11(6) y
P1 Pd P2 166.39(2) y
N1 Pd Cl1 179.32(6) y
P1 Pd Cl1 95.98(3) y
P2 Pd Cl1 97.36(3) y
N2 P1 C6 106.96(11) ?
N2 P1 C12 107.44(11) ?
C6 P1 C12 106.41(12) ?
N2 P1 Pd 98.69(7) ?
C6 P1 Pd 118.30(8) ?
C12 P1 Pd 117.80(9) ?
N3 P2 C18 107.32(12) ?
N3 P2 C24 107.67(11) ?
C18 P2 C24 105.88(12) ?
N3 P2 Pd 98.92(7) ?
C18 P2 Pd 120.44(9) ?
C24 P2 Pd 115.54(9) ?
C5 N1 C1 120.3(2) ?
C5 N1 Pd 120.11(15) ?
C1 N1 Pd 119.52(15) ?
C1 N2 P1 121.10(17) n
C1 N2 H2N 119.5 ?
P1 N2 H2N 119.5 ?
C5 N3 P2 120.41(17) n
C5 N3 H3N 119.8 ?
P2 N3 H3N 119.8 ?
N1 C1 N2 117.1(2) ?
N1 C1 C2 120.6(2) ?
N2 C1 C2 122.3(2) ?
C3 C2 C1 118.5(2) ?
C3 C2 H2 120.7 ?
C1 C2 H2 120.7 ?
C2 C3 C4 121.3(2) ?
C2 C3 H3 119.3 ?
C4 C3 H3 119.3 ?
C3 C4 C5 118.2(2) ?
C3 C4 H4 120.9 ?
C5 C4 H4 120.9 ?
N1 C5 N3 117.1(2) ?
N1 C5 C4 120.9(2) ?
N3 C5 C4 122.0(2) ?
C11 C6 C7 119.8(3) ?
C11 C6 P1 121.9(2) ?
C7 C6 P1 118.1(2) ?
C6 C7 C8 119.6(3) ?
C6 C7 H7 120.2 ?
C8 C7 H7 120.2 ?
C9 C8 C7 119.9(3) ?
C9 C8 H8 120.1 ?
C7 C8 H8 120.1 ?
C8 C9 C10 120.6(3) ?
C8 C9 H9 119.7 ?
C10 C9 H9 119.7 ?
C9 C10 C11 120.2(4) ?
C9 C10 H10 119.9 ?
C11 C10 H10 119.9 ?
C6 C11 C10 119.9(3) ?
C6 C11 H11 120.0 ?
C10 C11 H11 120.0 ?
C13 C12 C17 119.7(3) ?
C13 C12 P1 121.2(2) ?
C17 C12 P1 119.0(2) ?
C12 C13 C14 120.2(3) ?
C12 C13 H13 119.9 ?
C14 C13 H13 119.9 ?
C15 C14 C13 119.8(3) ?
C15 C14 H14 120.1 ?
C13 C14 H14 120.1 ?
C16 C15 C14 121.0(3) ?
C16 C15 H15 119.5 ?
C14 C15 H15 119.5 ?
C15 C16 C17 119.9(3) ?
C15 C16 H16 120.0 ?
C17 C16 H16 120.0 ?
C16 C17 C12 119.4(3) ?
C16 C17 H17 120.3 ?
C12 C17 H17 120.3 ?
C23 C18 C19 120.0(3) ?
C23 C18 P2 122.3(3) ?
C19 C18 P2 117.5(2) ?
C18 C19 C20 118.9(4) ?
C18 C19 H19 120.5 ?
C20 C19 H19 120.5 ?
C21 C20 C19 120.6(4) ?
C21 C20 H20 119.7 ?
C19 C20 H20 119.7 ?
C22 C21 C20 120.8(4) ?
C22 C21 H21 119.6 ?
C20 C21 H21 119.6 ?
C21 C22 C23 119.4(4) ?
C21 C22 H22 120.3 ?
C23 C22 H22 120.3 ?
C18 C23 C22 120.4(4) ?
C18 C23 H23 119.8 ?
C22 C23 H23 119.8 ?
C29 C24 C25 118.8(3) ?
C29 C24 P2 120.2(2) ?
C25 C24 P2 121.0(2) ?
C24 C25 C26 119.4(3) ?
C24 C25 H25 120.3 ?
C26 C25 H25 120.3 ?
C27 C26 C25 121.2(3) ?
C27 C26 H26 119.4 ?
C25 C26 H26 119.4 ?
C26 C27 C28 120.3(3) ?
C26 C27 H27 119.9 ?
C28 C27 H27 119.9 ?
C27 C28 C29 120.4(4) ?
C27 C28 H28 119.8 ?
C29 C28 H28 119.8 ?
C24 C29 C28 119.8(3) ?
C24 C29 H29 120.1 ?
C28 C29 H29 120.1 ?
H1WA O1 H1WB 108.1 ?
C31 C30 Cl3 106.6(3) n
C31 C30 H30A 110.4 ?
Cl3 C30 H30A 110.4 ?
C31 C30 H30B 110.4 ?
Cl3 C30 H30B 110.4 ?
H30A C30 H30B 108.6 ?
C30 C31 Cl4 108.2(3) n
C30 C31 H31A 110.1 ?
Cl4 C31 H31A 110.1 ?
C30 C31 H31B 110.1 ?
Cl4 C31 H31B 110.1 ?
H31A C31 H31B 108.4 ?
C31' C30' Cl3 108.8(4) ?
C31' C30' H30C 109.9 ?
Cl3 C30' H30C 109.9 ?
C31' C30' H30D 109.9 ?
Cl3 C30' H30D 109.9 ?
H30C C30' H30D 108.3 ?
C30' C31' Cl4 106.1(4) ?
C30' C31' H31C 110.5 ?
Cl4 C31' H31C 110.5 ?
C30' C31' H31D 110.5 ?
Cl4 C31' H31D 110.5 ?
H31C C31' H31D 108.7 ?

loop_
_geom_bond_atom_site_label_1
_geom_bond_atom_site_label_2
_geom_bond_distance
_geom_bond_publ_flag
Pd N1 2.0135(19) y
Pd P1 2.2705(7) y
Pd P2 2.2750(7) y
Pd Cl1 2.2957(7) y
P1 N2 1.677(2) n
P1 C6 1.800(2) n
P1 C12 1.802(3) n
P2 N3 1.681(2) n
P2 C18 1.799(3) n
P2 C24 1.805(3) n
N1 C5 1.351(3) ?
N1 C1 1.357(3) ?
N2 C1 1.368(3) n
N2 H2N 0.8600 ?
N3 C5 1.371(3) n
N3 H3N 0.8600 ?
C1 C2 1.385(3) ?
C2 C3 1.373(4) ?
C2 H2 0.9300 ?
C3 C4 1.375(4) ?
C3 H3 0.9300 ?
C4 C5 1.387(3) ?
C4 H4 0.9300 ?
C6 C11 1.370(4) ?
C6 C7 1.383(4) ?
C7 C8 1.386(4) ?
C7 H7 0.9300 ?
C8 C9 1.359(5) ?
C8 H8 0.9300 ?
C9 C10 1.364(6) ?
C9 H9 0.9300 ?
C10 C11 1.375(4) ?
C10 H10 0.9300 ?
C11 H11 0.9300 ?
C12 C13 1.371(4) ?
C12 C17 1.389(4) ?
C13 C14 1.382(4) ?
C13 H13 0.9300 ?
C14 C15 1.364(5) ?
C14 H14 0.9300 ?
C15 C16 1.358(5) ?
C15 H15 0.9300 ?
C16 C17 1.389(4) ?
C16 H16 0.9300 ?
C17 H17 0.9300 ?
C18 C23 1.354(4) ?
C18 C19 1.384(4) ?
C19 C20 1.392(5) ?
C19 H19 0.9300 ?
C20 C21 1.358(6) ?
C20 H20 0.9300 ?
C21 C22 1.347(7) ?
C21 H21 0.9300 ?
C22 C23 1.407(5) ?
C22 H22 0.9300 ?
C23 H23 0.9300 ?
C24 C29 1.380(4) ?
C24 C25 1.384(4) ?
C25 C26 1.386(4) ?
C25 H25 0.9300 ?
C26 C27 1.333(5) ?
C26 H26 0.9300 ?
C27 C28 1.356(5) ?
C27 H27 0.9300 ?
C28 C29 1.385(5) ?
C28 H28 0.9300 ?
C29 H29 0.9300 ?
O1 H1WA 0.8000 ?
O1 H1WB 0.8000 ?
Cl3 C30 1.793(3) n
Cl3 C30' 1.793(3) ?
Cl4 C31' 1.793(3) ?
Cl4 C31 1.794(3) n
C30 C31 1.468(6) n
C30 H30A 0.9700 ?
C30 H30B 0.9700 ?
C31 H31A 0.9700 ?
C31 H31B 0.9700 ?
C30' C31' 1.468(6) ?
C30' H30C 0.9700 ?
C30' H30D 0.9700 ?
C31' H31C 0.9700 ?
C31' H31D 0.9700 ?

loop_
_geom_hbond_atom_site_label_D
_geom_hbond_atom_site_label_H
_geom_hbond_atom_site_label_A
_geom_hbond_site_symmetry_A
_geom_hbond_distance_DH
_geom_hbond_distance_HA
_geom_hbond_distance_DA
_geom_hbond_angle_DHA
N2 H2N Cl2 . 0.86 2.25 3.101(2) 169
N3 H3N O1 . 0.86 1.95 2.784(3) 163
O1 H1WA Cl2 2_666 0.80 2.42 3.221(3) 179
O1 H1WB Cl2 1_565 0.80 2.32 3.117(2) 171

loop_
_geom_torsion_atom_site_label_1
_geom_torsion_atom_site_label_2
_geom_torsion_atom_site_label_3
_geom_torsion_atom_site_label_4
_geom_torsion
_geom_torsion_publ_flag
N1 Pd P1 N2 -0.63(9) ?
P2 Pd P1 N2 -12.70(14) ?
Cl1 Pd P1 N2 178.85(8) ?
N1 Pd P1 C6 -115.30(11) ?
P2 Pd P1 C6 -127.37(13) ?
Cl1 Pd P1 C6 64.18(10) ?
N1 Pd P1 C12 114.40(11) ?
P2 Pd P1 C12 102.34(14) ?
Cl1 Pd P1 C12 -66.11(10) ?
N1 Pd P2 N3 3.93(9) ?
P1 Pd P2 N3 16.00(14) ?
Cl1 Pd P2 N3 -175.58(8) ?
N1 Pd P2 C18 120.14(13) ?
P1 Pd P2 C18 132.22(14) ?
Cl1 Pd P2 C18 -59.36(12) ?
N1 Pd P2 C24 -110.63(11) ?
P1 Pd P2 C24 -98.55(13) ?
Cl1 Pd P2 C24 69.87(10) ?
P1 Pd N1 C5 -178.79(16) ?
P2 Pd N1 C5 -1.63(15) ?
P1 Pd N1 C1 -0.64(15) ?
P2 Pd N1 C1 176.52(16) ?
C6 P1 N2 C1 125.24(19) ?
C12 P1 N2 C1 -120.84(19) ?
Pd P1 N2 C1 2.01(19) ?
C18 P2 N3 C5 -132.70(19) ?
C24 P2 N3 C5 113.72(19) ?
Pd P2 N3 C5 -6.81(19) ?
C5 N1 C1 N2 -179.77(19) ?
Pd N1 C1 N2 2.1(3) ?
C5 N1 C1 C2 1.4(3) ?
Pd N1 C1 C2 -176.75(16) ?
P1 N2 C1 N1 -2.8(3) ?
P1 N2 C1 C2 175.98(18) ?
N1 C1 C2 C3 -0.8(3) ?
N2 C1 C2 C3 -179.6(2) ?
C1 C2 C3 C4 -0.4(4) ?
C2 C3 C4 C5 1.0(4) ?
C1 N1 C5 N3 179.62(19) ?
Pd N1 C5 N3 -2.2(3) ?
C1 N1 C5 C4 -0.8(3) ?
Pd N1 C5 C4 177.36(17) ?
P2 N3 C5 N1 6.6(3) ?
P2 N3 C5 C4 -172.97(18) ?
C3 C4 C5 N1 -0.4(3) ?
C3 C4 C5 N3 179.2(2) ?
N2 P1 C6 C11 -17.2(3) ?
C12 P1 C6 C11 -131.8(2) ?
Pd P1 C6 C11 92.9(2) ?
N2 P1 C6 C7 168.7(2) ?
C12 P1 C6 C7 54.1(2) ?
Pd P1 C6 C7 -81.2(2) ?
C11 C6 C7 C8 -1.1(4) ?
P1 C6 C7 C8 173.1(2) ?
C6 C7 C8 C9 0.3(5) ?
C7 C8 C9 C10 1.0(6) ?
C8 C9 C10 C11 -1.6(6) ?
C7 C6 C11 C10 0.5(5) ?
P1 C6 C11 C10 -173.5(3) ?
C9 C10 C11 C6 0.9(6) ?
N2 P1 C12 C13 -77.1(3) ?
C6 P1 C12 C13 37.1(3) ?
Pd P1 C12 C13 172.7(2) ?
N2 P1 C12 C17 99.8(2) ?
C6 P1 C12 C17 -145.9(2) ?
Pd P1 C12 C17 -10.3(3) ?
C17 C12 C13 C14 0.5(5) ?
P1 C12 C13 C14 177.5(3) ?
C12 C13 C14 C15 -0.3(5) ?
C13 C14 C15 C16 -0.2(6) ?
C14 C15 C16 C17 0.6(5) ?
C15 C16 C17 C12 -0.5(5) ?
C13 C12 C17 C16 -0.1(4) ?
P1 C12 C17 C16 -177.1(2) ?
N3 P2 C18 C23 13.0(3) ?
C24 P2 C18 C23 127.8(3) ?
Pd P2 C18 C23 -98.8(3) ?
N3 P2 C18 C19 -171.8(2) ?
C24 P2 C18 C19 -57.0(3) ?
Pd P2 C18 C19 76.3(2) ?
C23 C18 C19 C20 -0.5(5) ?
P2 C18 C19 C20 -175.7(3) ?
C18 C19 C20 C21 0.3(6) ?
C19 C20 C21 C22 -0.4(7) ?
C20 C21 C22 C23 0.7(7) ?
C19 C18 C23 C22 0.7(6) ?
P2 C18 C23 C22 175.8(3) ?
C21 C22 C23 C18 -0.8(7) ?
N3 P2 C24 C29 -136.3(3) ?
C18 P2 C24 C29 109.2(3) ?
Pd P2 C24 C29 -26.8(3) ?
N3 P2 C24 C25 41.4(3) ?
C18 P2 C24 C25 -73.1(3) ?
Pd P2 C24 C25 150.8(2) ?
C29 C24 C25 C26 -0.4(5) ?
P2 C24 C25 C26 -178.1(3) ?
C24 C25 C26 C27 -1.7(6) ?
C25 C26 C27 C28 2.8(7) ?
C26 C27 C28 C29 -1.9(7) ?
C25 C24 C29 C28 1.2(5) ?
P2 C24 C29 C28 179.0(3) ?
C27 C28 C29 C24 -0.2(7) ?
Cl3 C30 C31 Cl4 -173.3(3) n
Cl3 C30' C31' Cl4 173.5(7) ?
